data_4025410
loop_
_publ_author_name
'Mohamed Abboud'
'Victor Mamane'
'Emmanuel Aubert'
'Claude Lecomte'
'Yves Fort'

_publ_contact_author_address
;Equipe Synth\`ese Organom\'etallique de R\'eactivit\'e (SOR)
Laboratoire SRSMC UMR CNRS-UHP 7565
Nancy-Universit\'e
Boulevard des Aiguillettes BP70239
54506 Vandoeuvre-l\`es-Nancy
France
;
_publ_contact_author_email victor.mamane@sor.uhp-nancy.fr
_publ_contact_author_fax '(33) 3 83 68 47 85'
_publ_contact_author_name 'Mamane, Victor'
_publ_contact_author_phone '(33) 3 83 68 43 20'
_publ_section_title
;
 Synthesis of Polyhalogenated 4,4'-Bipyridines via a Simple Dimerization
 Procedure
;
_journal_name_full 'Journal of Organic Chemistry'
_journal_page_first 3224
_journal_page_last 3231
_journal_paper_doi 10.1021/jo100152e
_journal_volume 75
_journal_year 2010
_chemical_formula_moiety 'C10 H4 Br2 Cl2 N2'
_chemical_formula_sum 'C10 H4 Br2 Cl2 N2'
_chemical_formula_weight 382.85
_chemical_name_systematic
;
 5,5'-Dibromo-2,2'-dichloro-[4,4']bipyridinyl
;
_space_group_IT_number 56
_symmetry_cell_setting orthorhombic
_symmetry_space_group_name_Hall '-P 2ab 2ac'
_symmetry_space_group_name_H-M 'P c c n'
_atom_sites_solution_hydrogens difmap
_atom_sites_solution_primary direct
_atom_sites_solution_secondary difmap
_audit_creation_method SHELXL-97
_cell_angle_alpha 90.00
_cell_angle_beta 90.00
_cell_angle_gamma 90.00
_cell_formula_units_Z 4
_cell_length_a 8.4513(2)
_cell_length_b 11.8642(2)
_cell_length_c 11.7832(3)
_cell_measurement_reflns_used 11339
_cell_measurement_temperature 110(2)
_cell_measurement_theta_max 37.6263
_cell_measurement_theta_min 3.413
_cell_volume 1181.48(5)
_computing_cell_refinement
;
CrysAlis RED, Oxford Diffraction Ltd.,
Version 1.171.32.29 (release 10-06-2008 CrysAlis171 .NET)
(compiled Jun 10 2008,16:49:55)
;
_computing_data_collection
;
CrysAlis CCD, Oxford Diffraction Ltd.,
Version 1.171.32.29 (release 10-06-2008 CrysAlis171 .NET)
(compiled Jun 10 2008,16:49:55)
;
_computing_data_reduction
;
CrysAlis RED, Oxford Diffraction Ltd.,
Version 1.171.32.29 (release 10-06-2008 CrysAlis171 .NET)
(compiled Jun 10 2008,16:49:55)
;
_computing_structure_refinement 'SHELXL-97 (Sheldrick, 1997)'
_computing_structure_solution
;
SIR2004: an improved tool for crystal structure determination and refinement
M. C. Burla, R. Caliandro, M. Camalli, B. Carrozzini, G. L. Cascarano,
 L. De Caro, C. Giacovazzo, G. Polidori and R. Spagna
J. Appl. Cryst. (2005). 38, 381-388
;
_diffrn_ambient_temperature 110(2)
_diffrn_detector_area_resol_mean 10.4508
_diffrn_measured_fraction_theta_full 0.999
_diffrn_measured_fraction_theta_max 0.999
_diffrn_radiation_monochromator mirror
_diffrn_radiation_source 'Enhance (Mo) X-ray Source'
_diffrn_radiation_type MoK\a
_diffrn_radiation_wavelength 0.71073
_diffrn_reflns_av_R_equivalents 0.0243
_diffrn_reflns_av_sigmaI/netI 0.0613
_diffrn_reflns_limit_h_max 11
_diffrn_reflns_limit_h_min -11
_diffrn_reflns_limit_k_max 16
_diffrn_reflns_limit_k_min -16
_diffrn_reflns_limit_l_max 15
_diffrn_reflns_limit_l_min -16
_diffrn_reflns_number 16420
_diffrn_reflns_theta_full 29.92
_diffrn_reflns_theta_max 29.92
_diffrn_reflns_theta_min 3.43
_exptl_absorpt_coefficient_mu 7.283
_exptl_absorpt_correction_T_max 0.765
_exptl_absorpt_correction_T_min 0.161
_exptl_absorpt_correction_type analytical
_exptl_absorpt_process_details
;
CrysAlis RED, Oxford Diffraction Ltd.,
Version 1.171.32.29 (release 10-06-2008 CrysAlis171 .NET)
(compiled Jun 10 2008,16:49:55)
Analytical numeric absorption correction using a multifaceted crystal
            model based on expressions derived by R.C. Clark & J.S. Reid.
(Clark, R. C. & Reid, J. S. (1995). Acta Cryst. A51, 887-897)
;
_exptl_crystal_colour colorless
_exptl_crystal_density_diffrn 2.152
_exptl_crystal_density_method 'not measured'
_exptl_crystal_description prism
_exptl_crystal_F_000 728
_exptl_crystal_size_max 0.3747
_exptl_crystal_size_mid 0.2330
_exptl_crystal_size_min 0.0441
_refine_diff_density_max 1.650
_refine_diff_density_min -0.378
_refine_diff_density_rms 0.110
_refine_ls_extinction_method none
_refine_ls_goodness_of_fit_ref 1.152
_refine_ls_hydrogen_treatment constr
_refine_ls_matrix_type full
_refine_ls_number_parameters 73
_refine_ls_number_reflns 1718
_refine_ls_number_restraints 0
_refine_ls_restrained_S_all 1.152
_refine_ls_R_factor_all 0.0447
_refine_ls_R_factor_gt 0.0371
_refine_ls_shift/su_max 0.000
_refine_ls_shift/su_mean 0.000
_refine_ls_structure_factor_coef Fsqd
_refine_ls_weighting_details 'calc w=1/[\s^2^(Fo^2^)+(0.0345P)^2^+2.6242P] where P=(Fo^2^+2Fc^2^)/3'
_refine_ls_weighting_scheme calc
_refine_ls_wR_factor_gt 0.0809
_refine_ls_wR_factor_ref 0.0836
_reflns_number_gt 1505
_reflns_number_total 1718
_reflns_threshold_expression >2sigma(I)
_cod_data_source_file jo100152e_si_002.cif
_cod_data_source_block 3a-ma201
_cod_original_cell_volume 1181.49(5)
_cod_database_code 4025410

loop_
_symmetry_equiv_pos_as_xyz
'x, y, z'
'-x+1/2, -y+1/2, z'
'x+1/2, -y, -z+1/2'
'-x, y+1/2, -z+1/2'
'-x, -y, -z'
'x-1/2, y-1/2, -z'
'-x-1/2, y, z-1/2'
'x, -y-1/2, z-1/2'

loop_
_atom_site_label
_atom_site_type_symbol
_atom_site_fract_x
_atom_site_fract_y
_atom_site_fract_z
_atom_site_U_iso_or_equiv
_atom_site_adp_type
_atom_site_occupancy
_atom_site_symmetry_multiplicity
_atom_site_calc_flag
_atom_site_refinement_flags
_atom_site_disorder_assembly
_atom_site_disorder_group
Br1 Br 0.99444(3) 0.24498(2) 0.28295(2) 0.02056(10) Uani 1 1 d . . .
Cl1 Cl 0.69971(10) 0.59538(6) -0.05796(7) 0.02687(17) Uani 1 1 d . . .
C3 C 0.7173(3) 0.3871(2) 0.0314(2) 0.0187(5) Uani 1 1 d . . .
H3 H 0.6386 0.3663 -0.0223 0.022 Uiso 1 1 calc R . .
C2 C 0.7741(3) 0.4972(2) 0.0369(2) 0.0178(5) Uani 1 1 d . . .
N1 N 0.8814(3) 0.53317(19) 0.1090(2) 0.0208(5) Uani 1 1 d . . .
C4 C 0.7792(3) 0.3090(2) 0.1069(2) 0.0160(5) Uani 1 1 d . . .
C5 C 0.8956(3) 0.3458(2) 0.1814(2) 0.0173(5) Uani 1 1 d . . .
C6 C 0.9418(4) 0.4572(2) 0.1802(3) 0.0209(6) Uani 1 1 d . . .
H6 H 1.0204 0.4810 0.2326 0.025 Uiso 1 1 calc R . .

loop_
_atom_site_aniso_label
_atom_site_aniso_U_11
_atom_site_aniso_U_22
_atom_site_aniso_U_33
_atom_site_aniso_U_23
_atom_site_aniso_U_13
_atom_site_aniso_U_12
Br1 0.02429(17) 0.01735(15) 0.02004(15) -0.00098(10) -0.00518(11) 0.00473(10)
Cl1 0.0282(4) 0.0199(3) 0.0325(4) 0.0094(3) -0.0043(3) 0.0021(3)
C3 0.0163(13) 0.0182(12) 0.0214(13) 0.0001(10) -0.0024(10) 0.0000(10)
C2 0.0178(14) 0.0141(11) 0.0215(13) 0.0046(10) 0.0014(10) 0.0014(10)
N1 0.0223(13) 0.0146(10) 0.0253(12) -0.0008(9) -0.0012(10) -0.0006(9)
C4 0.0186(14) 0.0131(11) 0.0164(12) -0.0006(10) 0.0020(10) 0.0006(9)
C5 0.0182(13) 0.0154(11) 0.0182(12) 0.0003(10) -0.0003(10) 0.0034(10)
C6 0.0220(14) 0.0174(12) 0.0235(14) -0.0034(11) -0.0043(12) -0.0018(11)

loop_
_atom_type_symbol
_atom_type_description
_atom_type_scat_dispersion_real
_atom_type_scat_dispersion_imag
_atom_type_scat_source
C C 0.0033 0.0016 'International Tables Vol C Tables 4.2.6.8 and 6.1.1.4'
H H 0.0000 0.0000 'International Tables Vol C Tables 4.2.6.8 and 6.1.1.4'
N N 0.0061 0.0033 'International Tables Vol C Tables 4.2.6.8 and 6.1.1.4'
Cl Cl 0.1484 0.1585 'International Tables Vol C Tables 4.2.6.8 and 6.1.1.4'
Br Br -0.2901 2.4595 'International Tables Vol C Tables 4.2.6.8 and 6.1.1.4'

loop_
_geom_angle_atom_site_label_1
_geom_angle_atom_site_label_2
_geom_angle_atom_site_label_3
_geom_angle
_geom_angle_site_symmetry_1
_geom_angle_site_symmetry_3
_geom_angle_publ_flag
C4 C3 C2 117.8(3) . . ?
C4 C3 H3 121.1 . . ?
C2 C3 H3 121.1 . . ?
N1 C2 C3 125.0(3) . . ?
N1 C2 Cl1 116.7(2) . . ?
C3 C2 Cl1 118.3(2) . . ?
C2 N1 C6 116.8(2) . . ?
C3 C4 C5 117.5(2) . . ?
C3 C4 C4 120.3(2) . 2_655 ?
C5 C4 C4 122.2(2) . 2_655 ?
C6 C5 C4 119.7(3) . . ?
C6 C5 Br1 119.3(2) . . ?
C4 C5 Br1 121.0(2) . . ?
N1 C6 C5 123.2(3) . . ?
N1 C6 H6 118.4 . . ?
C5 C6 H6 118.4 . . ?

loop_
_geom_bond_atom_site_label_1
_geom_bond_atom_site_label_2
_geom_bond_distance
_geom_bond_site_symmetry_2
_geom_bond_publ_flag
Br1 C5 1.887(3) . ?
Cl1 C2 1.733(3) . ?
C3 C4 1.388(4) . ?
C3 C2 1.393(4) . ?
C3 H3 0.9500 . ?
C2 N1 1.313(4) . ?
N1 C6 1.333(4) . ?
C4 C5 1.389(4) . ?
C4 C4 1.484(5) 2_655 ?
C5 C6 1.378(4) . ?
C6 H6 0.9500 . ?

loop_
_geom_torsion_atom_site_label_1
_geom_torsion_atom_site_label_2
_geom_torsion_atom_site_label_3
_geom_torsion_atom_site_label_4
_geom_torsion
_geom_torsion_site_symmetry_1
_geom_torsion_site_symmetry_2
_geom_torsion_site_symmetry_3
_geom_torsion_site_symmetry_4
_geom_torsion_publ_flag
C4 C3 C2 N1 -0.6(4) . . . . ?
C4 C3 C2 Cl1 179.2(2) . . . . ?
C3 C2 N1 C6 1.4(4) . . . . ?
Cl1 C2 N1 C6 -178.4(2) . . . . ?
C2 C3 C4 C5 -1.0(4) . . . . ?
C2 C3 C4 C4 178.6(3) . . . 2_655 ?
C3 C4 C5 C6 1.7(4) . . . . ?
C4 C4 C5 C6 -177.9(3) 2_655 . . . ?
C3 C4 C5 Br1 -177.2(2) . . . . ?
C4 C4 C5 Br1 3.2(4) 2_655 . . . ?
C2 N1 C6 C5 -0.6(4) . . . . ?
C4 C5 C6 N1 -0.9(5) . . . . ?
Br1 C5 C6 N1 178.0(2) . . . . ?
